data_2208394
loop_
_publ_author_name
'Qian, Shao-Song'
'Jiao, Qing-Cai'
'Zhu, Hai-Liang'
'Tiekink, Edward R. T.'

_publ_section_title
;
 <small>L</small>-Tyrosine <i>n</i>-butyl ester
;
_journal_coeditor_code NG6285
_journal_issue 3
_journal_name_full 'Acta Crystallographica Section E'
_journal_page_first o882
_journal_page_last o884
_journal_paper_doi 10.1107/S1600536806003606
_journal_volume 62
_journal_year 2006
_chemical_formula_iupac 'C13 H19 N O3'
_chemical_formula_moiety 'C13 H19 N O3'
_chemical_formula_sum 'C13 H19 N O3'
_chemical_formula_weight 237.29
_chemical_name_systematic
;
L-Tyrosine n-butyl ester
;
_space_group_IT_number 19
_symmetry_cell_setting orthorhombic
_symmetry_space_group_name_Hall 'P 2ac 2ab'
_symmetry_space_group_name_H-M 'P 21 21 21'
_atom_sites_solution_hydrogens geom
_atom_sites_solution_primary direct
_atom_sites_solution_secondary difmap
_audit_creation_method SHELXL-97
_cell_angle_alpha 90
_cell_angle_beta 90
_cell_angle_gamma 90
_cell_formula_units_Z 4
_cell_length_a 5.5380(11)
_cell_length_b 14.508(3)
_cell_length_c 15.908(3)
_cell_measurement_reflns_used 650
_cell_measurement_temperature 293(2)
_cell_measurement_theta_max 24.8
_cell_measurement_theta_min 5.6
_cell_volume 1278.1(4)
_computing_cell_refinement 'SAINT (Siemens, 1996)'
_computing_data_collection 'SMART (Siemens, 1996)'
_computing_data_reduction SAINT
_computing_molecular_graphics 'ORTEPII (Johnson, 1976)'
_computing_publication_material SHELXL97
_computing_structure_refinement 'SHELXL97 (Sheldrick, 1997)'
_computing_structure_solution 'SHELXS97 (Sheldrick, 1997)'
_diffrn_ambient_temperature 293(2)
_diffrn_measured_fraction_theta_full 1.000
_diffrn_measured_fraction_theta_max 1.000
_diffrn_measurement_device_type 'Siemens SMART CCD area-detector'
_diffrn_measurement_method '\f and \w'
_diffrn_radiation_monochromator graphite
_diffrn_radiation_source 'fine-focus sealed tube'
_diffrn_radiation_type MoK\a
_diffrn_radiation_wavelength 0.71073
_diffrn_reflns_av_R_equivalents 0.027
_diffrn_reflns_av_sigmaI/netI 0.046
_diffrn_reflns_limit_h_max 6
_diffrn_reflns_limit_h_min 0
_diffrn_reflns_limit_k_max 17
_diffrn_reflns_limit_k_min -6
_diffrn_reflns_limit_l_max 18
_diffrn_reflns_limit_l_min -18
_diffrn_reflns_number 3802
_diffrn_reflns_theta_full 25.0
_diffrn_reflns_theta_max 25.0
_diffrn_reflns_theta_min 1.9
_diffrn_standards_decay_% 0
_diffrn_standards_number 0
_exptl_absorpt_coefficient_mu 0.087
_exptl_absorpt_correction_type none
_exptl_crystal_colour colourless
_exptl_crystal_density_diffrn 1.233
_exptl_crystal_density_method 'not measured'
_exptl_crystal_description prism
_exptl_crystal_F_000 512
_exptl_crystal_size_max 0.40
_exptl_crystal_size_mid 0.20
_exptl_crystal_size_min 0.20
_refine_diff_density_max 0.23
_refine_diff_density_min -0.19
_refine_ls_extinction_coef 0.029(6)
_refine_ls_extinction_expression Fc^*^=kFc[1+0.001xFc^2^\l^3^/sin(2\q)]^-1/4^
_refine_ls_extinction_method SHELXL97
_refine_ls_goodness_of_fit_ref 1.08
_refine_ls_hydrogen_treatment constr
_refine_ls_matrix_type full
_refine_ls_number_parameters 155
_refine_ls_number_reflns 1341
_refine_ls_number_restraints 4
_refine_ls_restrained_S_all 1.07
_refine_ls_R_factor_all 0.061
_refine_ls_R_factor_gt 0.050
_refine_ls_shift/su_max 0.000
_refine_ls_shift/su_mean 0.000
_refine_ls_structure_factor_coef Fsqd
_refine_ls_weighting_details 'calc w=1/[\s^2^(Fo^2^)+(0.0813P)^2^+0.1625P] where P=(Fo^2^+2Fc^2^)/3'
_refine_ls_weighting_scheme calc
_refine_ls_wR_factor_gt 0.125
_refine_ls_wR_factor_ref 0.133
_reflns_number_gt 1794
_reflns_number_total 2253
_reflns_threshold_expression I>\s(I)
_cod_data_source_file ng6285.cif
_cod_data_source_block I
_cod_database_code 2208394
_cod_database_fobs_code 2208394

loop_
_symmetry_equiv_pos_as_xyz
'x, y, z'
'-x+1/2, -y, z+1/2'
'-x, y+1/2, -z+1/2'
'x+1/2, -y+1/2, -z'

loop_
_atom_site_label
_atom_site_fract_x
_atom_site_fract_y
_atom_site_fract_z
_atom_site_U_iso_or_equiv
_atom_site_adp_type
_atom_site_calc_flag
_atom_site_refinement_flags
_atom_site_occupancy
_atom_site_type_symbol
O1 0.0960(4) 0.1711(2) 0.38340(15) 0.0637(8) Uani d . 1 O
O2 0.3641(4) 0.18372(18) 0.27939(13) 0.0475(6) Uani d . 1 O
O3 0.5568(4) -0.13381(17) 0.07829(13) 0.0518(7) Uani d . 1 O
H3O 0.6894 -0.1335 0.0553 0.078 Uiso d . 1 H
N1 0.5013(5) 0.15723(19) 0.49645(16) 0.0437(7) Uani d . 1 N
H1N 0.5120 0.2182 0.5007 0.066 Uiso d . 1 H
H2N 0.3621 0.1344 0.5151 0.066 Uiso d . 1 H
C1 0.2996(5) 0.1637(2) 0.35678(19) 0.0372(7) Uani d . 1 C
C2 0.5122(5) 0.1291(2) 0.40853(19) 0.0376(7) Uani d . 1 C
H2 0.6612 0.1537 0.3840 0.045 Uiso calc R 1 H
C3 0.5224(8) 0.0238(2) 0.4044(2) 0.0523(10) Uani d . 1 C
H3A 0.3809 -0.0005 0.4327 0.063 Uiso calc R 1 H
H3B 0.6628 0.0033 0.4357 0.063 Uiso calc R 1 H
C4 0.5339(6) -0.0182(2) 0.3177(2) 0.0418(8) Uani d . 1 C
C5 0.3506(6) -0.0732(2) 0.2870(2) 0.0448(8) Uani d . 1 C
H5 0.2169 -0.0847 0.3208 0.054 Uiso calc R 1 H
C6 0.3600(6) -0.1117(2) 0.20778(19) 0.0427(8) Uani d . 1 C
H6 0.2343 -0.1489 0.1890 0.051 Uiso calc R 1 H
C7 0.5568(5) -0.0949(2) 0.15619(19) 0.0388(7) Uani d . 1 C
C8 0.7423(6) -0.0394(2) 0.1857(2) 0.0452(8) Uani d . 1 C
H8 0.8749 -0.0270 0.1516 0.054 Uiso calc R 1 H
C9 0.7303(6) -0.0026(3) 0.2649(2) 0.0480(9) Uani d . 1 C
H9 0.8572 0.0338 0.2840 0.058 Uiso calc R 1 H
C10 0.1792(7) 0.2125(3) 0.2198(2) 0.0551(10) Uani d . 1 C
H10A 0.1849 0.2788 0.2118 0.066 Uiso calc R 1 H
H10B 0.0202 0.1960 0.2405 0.066 Uiso calc R 1 H
C11 0.2303(7) 0.1637(3) 0.1384(2) 0.0645(11) Uani d . 1 C
H11A 0.2250 0.0977 0.1483 0.077 Uiso calc R 1 H
H11B 0.1031 0.1785 0.0987 0.077 Uiso calc R 1 H
C12 0.4687(8) 0.1873(3) 0.0994(2) 0.0695(12) Uani d . 1 C
H12A 0.5972 0.1719 0.1383 0.083 Uiso calc R 1 H
H12B 0.4754 0.2532 0.0891 0.083 Uiso calc R 1 H
C13 0.5092(9) 0.1365(3) 0.0175(3) 0.0892(16) Uani d . 1 C
H13A 0.6641 0.1530 -0.0051 0.134 Uiso calc R 1 H
H13B 0.3851 0.1531 -0.0218 0.134 Uiso calc R 1 H
H13C 0.5042 0.0713 0.0275 0.134 Uiso calc R 1 H

loop_
_atom_site_aniso_label
_atom_site_aniso_U_11
_atom_site_aniso_U_22
_atom_site_aniso_U_33
_atom_site_aniso_U_12
_atom_site_aniso_U_13
_atom_site_aniso_U_23
O1 0.0225(11) 0.120(2) 0.0488(14) 0.0016(14) -0.0006(10) -0.0046(14)
O2 0.0337(12) 0.0716(16) 0.0373(11) 0.0079(12) -0.0020(10) 0.0095(11)
O3 0.0391(13) 0.0709(16) 0.0454(13) -0.0053(12) 0.0044(11) -0.0146(12)
N1 0.0390(15) 0.0542(16) 0.0379(13) -0.0029(14) -0.0057(12) -0.0059(12)
C1 0.0274(15) 0.0448(18) 0.0394(17) -0.0005(14) -0.0017(14) -0.0057(14)
C2 0.0260(15) 0.0494(18) 0.0376(16) 0.0006(15) -0.0017(13) 0.0008(14)
C3 0.063(2) 0.051(2) 0.0431(16) 0.010(2) -0.0057(18) 0.0009(16)
C4 0.0406(19) 0.0401(17) 0.0448(16) 0.0102(16) -0.0041(15) -0.0021(14)
C5 0.0321(17) 0.054(2) 0.0479(17) 0.0007(16) 0.0064(15) 0.0016(16)
C6 0.0285(16) 0.053(2) 0.0469(18) -0.0026(15) -0.0019(14) -0.0039(15)
C7 0.0303(16) 0.0447(17) 0.0415(16) 0.0042(15) -0.0009(13) -0.0015(14)
C8 0.0296(18) 0.0493(19) 0.0566(19) -0.0019(16) 0.0079(16) -0.0059(17)
C9 0.0329(17) 0.0486(19) 0.063(2) -0.0031(16) -0.0069(17) -0.0094(17)
C10 0.0420(19) 0.074(3) 0.0487(17) 0.0150(19) -0.0124(17) 0.0073(19)
C11 0.052(2) 0.085(3) 0.057(2) -0.005(2) -0.0174(19) 0.012(2)
C12 0.058(3) 0.090(3) 0.061(2) -0.001(2) 0.000(2) 0.009(2)
C13 0.102(4) 0.100(4) 0.065(3) 0.010(4) 0.014(3) -0.007(3)

loop_
_atom_type_symbol
_atom_type_description
_atom_type_scat_dispersion_real
_atom_type_scat_dispersion_imag
_atom_type_scat_source
C C 0.0033 0.0016 'International Tables Vol C Tables 4.2.6.8 and 6.1.1.4'
H H 0.0000 0.0000 'International Tables Vol C Tables 4.2.6.8 and 6.1.1.4'
N N 0.0061 0.0033 'International Tables Vol C Tables 4.2.6.8 and 6.1.1.4'
O O 0.0106 0.0060 'International Tables Vol C Tables 4.2.6.8 and 6.1.1.4'

loop_
_geom_angle_atom_site_label_1
_geom_angle_atom_site_label_2
_geom_angle_atom_site_label_3
_geom_angle
_geom_angle_publ_flag
C1 O2 C10 118.8(3) y
C7 O3 H3O 113.8 y
C2 N1 H1N 110.4 ?
C2 N1 H2N 104.6 ?
H1N N1 H2N 113.8 ?
O1 C1 O2 124.2(3) ?
O1 C1 C2 124.1(3) ?
O2 C1 C2 111.7(3) ?
N1 C2 C1 113.2(3) ?
N1 C2 C3 108.8(3) ?
C1 C2 C3 109.6(3) ?
N1 C2 H2 108.4 ?
C1 C2 H2 108.4 ?
C3 C2 H2 108.4 ?
C2 C3 C4 116.3(3) ?
C2 C3 H3A 108.2 ?
C4 C3 H3A 108.2 ?
C2 C3 H3B 108.2 ?
C4 C3 H3B 108.2 ?
H3A C3 H3B 107.4 ?
C5 C4 C9 117.0(3) ?
C5 C4 C3 121.7(3) ?
C9 C4 C3 121.3(3) ?
C4 C5 C6 122.0(3) ?
C4 C5 H5 119.0 ?
C6 C5 H5 119.0 ?
C7 C6 C5 119.9(3) ?
C7 C6 H6 120.0 ?
C5 C6 H6 120.0 ?
O3 C7 C6 117.8(3) ?
O3 C7 C8 123.3(3) ?
C6 C7 C8 119.0(3) ?
C9 C8 C7 120.1(3) ?
C9 C8 H8 120.0 ?
C7 C8 H8 120.0 ?
C8 C9 C4 122.0(3) ?
C8 C9 H9 119.0 ?
C4 C9 H9 119.0 ?
O2 C10 C11 107.0(3) ?
O2 C10 H10A 110.3 ?
C11 C10 H10A 110.3 ?
O2 C10 H10B 110.3 ?
C11 C10 H10B 110.3 ?
H10A C10 H10B 108.6 ?
C12 C11 C10 114.5(4) ?
C12 C11 H11A 108.6 ?
C10 C11 H11A 108.6 ?
C12 C11 H11B 108.6 ?
C10 C11 H11B 108.6 ?
H11A C11 H11B 107.6 ?
C11 C12 C13 112.1(4) ?
C11 C12 H12A 109.2 ?
C13 C12 H12A 109.2 ?
C11 C12 H12B 109.2 ?
C13 C12 H12B 109.2 ?
H12A C12 H12B 107.9 ?
C12 C13 H13A 109.5 ?
C12 C13 H13B 109.5 ?
H13A C13 H13B 109.5 ?
C12 C13 H13C 109.5 ?
H13A C13 H13C 109.5 ?
H13B C13 H13C 109.5 ?

loop_
_geom_bond_atom_site_label_1
_geom_bond_atom_site_label_2
_geom_bond_distance
_geom_bond_publ_flag
O1 C1 1.209(4) y
O2 C1 1.314(4) y
O2 C10 1.456(4) y
O3 C7 1.362(4) y
O3 H3O 0.8199 ?
N1 C2 1.458(4) y
N1 H1N 0.8896 ?
N1 H2N 0.8901 ?
C1 C2 1.522(4) ?
C2 C3 1.530(5) ?
C2 H2 0.9800 ?
C3 C4 1.508(4) ?
C3 H3A 0.9700 ?
C3 H3B 0.9700 ?
C4 C5 1.381(5) ?
C4 C9 1.393(5) ?
C5 C6 1.380(5) ?
C5 H5 0.9300 ?
C6 C7 1.386(4) ?
C6 H6 0.9300 ?
C7 C8 1.387(4) ?
C8 C9 1.370(5) ?
C8 H8 0.9300 ?
C9 H9 0.9300 ?
C10 C11 1.504(5) ?
C10 H10A 0.9700 ?
C10 H10B 0.9700 ?
C11 C12 1.499(6) ?
C11 H11A 0.9700 ?
C11 H11B 0.9700 ?
C12 C13 1.513(6) ?
C12 H12A 0.9700 ?
C12 H12B 0.9700 ?
C13 H13A 0.9600 ?
C13 H13B 0.9600 ?
C13 H13C 0.9600 ?

loop_
_geom_hbond_atom_site_label_D
_geom_hbond_atom_site_label_H
_geom_hbond_atom_site_label_A
_geom_hbond_site_symmetry_A
_geom_hbond_distance_DH
_geom_hbond_distance_HA
_geom_hbond_distance_DA
_geom_hbond_angle_DHA
_geom_hbond_publ_flag
O3 H3o N1 2_654 0.82 1.98 2.793(3) 169 yes
N1 H1n O1 4_556 0.89 2.49 3.183(4) 136 yes
N1 H1n O3 3_655 0.89 2.52 3.273(3) 143 yes
N1 H2n O3 2_555 0.89 2.53 3.371(3) 158 yes

loop_
_cod_related_entry_id
_cod_related_entry_database
_cod_related_entry_code
1 ChemSpider 20000467
